data_7200243
loop_
_publ_author_name
'Byres, Maureen'
'Cox, Philip J.'
'Kay, Graeme'
'Nixon, Elaine'

_publ_section_title
;
 Supramolecular structures of six adenine-carboxylic acid complexes
;
_journal_issue 1
_journal_name_full CrystEngComm
_journal_page_first 135
_journal_paper_doi 10.1039/b811243f
_journal_volume 11
_journal_year 2009
_chemical_absolute_configuration unk
_chemical_compound_source 'synthesis as described'
_chemical_formula_moiety
;
C7 H5 O4 1-, C5 H6 N5 1+, H3 O1 1+, H1 O1 1-'
;
_chemical_formula_sum 'C12 H15 N5 O6'
_chemical_formula_weight 325.29
_chemical_name_systematic
;
[Adenine hydroxide] [3,5-dihydroxybenzoic acid hydrate]
;
_space_group_IT_number 9
_symmetry_cell_setting monoclinic
_symmetry_Int_Tables_number 9
_symmetry_space_group_name_Hall 'C -2yc'
_symmetry_space_group_name_H-M 'C 1 c 1'
_atom_sites_solution_hydrogens geom
_atom_sites_solution_primary direct
_atom_sites_solution_secondary difmap
_audit_creation_date 2008-02-12T11:15:43-00:00
_audit_creation_method 'WinGX routine CIF_UPDATE'
_cell_angle_alpha 90
_cell_angle_beta 91.496(3)
_cell_angle_gamma 90
_cell_formula_units_Z 4
_cell_length_a 11.6347(5)
_cell_length_b 14.9993(8)
_cell_length_c 7.9794(4)
_cell_measurement_reflns_used 1607
_cell_measurement_temperature 120(2)
_cell_measurement_theta_max 27.48
_cell_measurement_theta_min 2.91
_cell_measurement_wavelength 0.71073
_cell_volume 1392.03(12)
_computing_cell_refinement 'DENZO and COLLECT'
_computing_data_collection
;
DENZO (Otwinowski and Minor, 1997), COLLECT (Hooft, 1998)
;
_computing_data_reduction 'DENZO and COLLECT'
_computing_molecular_graphics
;
PLATON (Spek,2002)
;
_computing_publication_material 'WinGX publication routines (Farrugia, 1999)'
_computing_structure_refinement 'SHELXL-97 (Sheldrick, 1997)'
_computing_structure_solution 'SIR97 (Altomare et al.,1999)'
_diffrn_ambient_temperature 120(2)
_diffrn_detector_area_resol_mean 9.091
_diffrn_measured_fraction_theta_full 0.988
_diffrn_measured_fraction_theta_max 0.988
_diffrn_measurement_device_type
;
Bruker-Nonius KappaCCD Area Detector
;
_diffrn_measurement_method
;
\f and \w scans
;
_diffrn_radiation_monochromator graphite
_diffrn_radiation_probe x-ray
_diffrn_radiation_type MoK\a
_diffrn_radiation_wavelength 0.71073
_diffrn_reflns_av_R_equivalents 0.0584
_diffrn_reflns_av_unetI/netI 0.0609
_diffrn_reflns_limit_h_max 14
_diffrn_reflns_limit_h_min -15
_diffrn_reflns_limit_k_max 18
_diffrn_reflns_limit_k_min -19
_diffrn_reflns_limit_l_max 10
_diffrn_reflns_limit_l_min -10
_diffrn_reflns_number 6421
_diffrn_reflns_theta_full 27.57
_diffrn_reflns_theta_max 27.57
_diffrn_reflns_theta_min 3.35
_diffrn_standards_decay_% 0
_diffrn_standards_number 0
_exptl_absorpt_coefficient_mu 0.127
_exptl_absorpt_correction_T_max 0.9924
_exptl_absorpt_correction_T_min 0.8668
_exptl_absorpt_correction_type multi-scan
_exptl_absorpt_process_details 'SADABS V2.10 (Sheldrick, G.M., 2003)'
_exptl_crystal_colour 'light brown'
_exptl_crystal_density_diffrn 1.552
_exptl_crystal_density_method 'not measured'
_exptl_crystal_description block
_exptl_crystal_F_000 680
_exptl_crystal_size_max 0.14
_exptl_crystal_size_mid 0.14
_exptl_crystal_size_min 0.06
_refine_diff_density_max 0.326
_refine_diff_density_min -0.38
_refine_diff_density_rms 0.09
_refine_ls_abs_structure_details 'Flack H D (1983), Acta Cryst. A39, 876-881'
_refine_ls_abs_structure_Flack 2(2)
_refine_ls_extinction_method none
_refine_ls_goodness_of_fit_ref 1.08
_refine_ls_hydrogen_treatment mixed
_refine_ls_matrix_type full
_refine_ls_number_parameters 223
_refine_ls_number_reflns 1599
_refine_ls_number_restraints 9
_refine_ls_restrained_S_all 1.078
_refine_ls_R_factor_all 0.069
_refine_ls_R_factor_gt 0.0572
_refine_ls_shift/su_max 0
_refine_ls_shift/su_mean 0
_refine_ls_structure_factor_coef Fsqd
_refine_ls_weighting_details 'calc w=1/[\s^2^(Fo^2^)+(0.0328P)^2^+3.9257P] where P=(Fo^2^+2Fc^2^)/3'
_refine_ls_weighting_scheme calc
_refine_ls_wR_factor_gt 0.1166
_refine_ls_wR_factor_ref 0.1245
_reflns_number_gt 1403
_reflns_number_total 1599
_reflns_threshold_expression >2sigma(I)
_cod_data_source_file b811243f.txt
_cod_data_source_block ad35
_cod_database_code 7200243

loop_
_symmetry_equiv_pos_as_xyz
'x, y, z'
'x, -y, z+1/2'
'x+1/2, y+1/2, z'
'x+1/2, -y+1/2, z+1/2'

loop_
_atom_site_label
_atom_site_type_symbol
_atom_site_fract_x
_atom_site_fract_y
_atom_site_fract_z
_atom_site_U_iso_or_equiv
_atom_site_adp_type
_atom_site_occupancy
_atom_site_symmetry_multiplicity
_atom_site_calc_flag
_atom_site_refinement_flags
_atom_site_disorder_assembly
_atom_site_disorder_group
O1 O 0.2331(3) 0.5445(2) 0.5558(4) 0.0228(7) Uani 1 1 d . . .
O2 O 0.0751(3) 0.5109(2) 0.6924(4) 0.0251(8) Uani 1 1 d . . .
O3 O 0.0610(3) 0.1768(2) 0.7177(5) 0.0260(8) Uani 1 1 d . . .
H3 H 0.0124 0.2029 0.7763 0.031 Uiso 1 1 calc R . .
O4 O 0.3782(3) 0.2407(2) 0.3719(4) 0.0228(7) Uani 1 1 d . . .
H4 H 0.3752 0.185 0.361 0.027 Uiso 1 1 calc R . .
C6 C 0.1632(4) 0.4887(3) 0.6124(6) 0.0177(10) Uani 1 1 d . . .
C7 C 0.1850(4) 0.3902(3) 0.5878(6) 0.0180(9) Uani 1 1 d . . .
C8 C 0.1132(4) 0.3296(3) 0.6655(6) 0.0181(9) Uani 1 1 d . . .
H8 H 0.0533 0.3504 0.7342 0.022 Uiso 1 1 calc R . .
C9 C 0.1290(4) 0.2386(3) 0.6427(6) 0.0188(10) Uani 1 1 d . . .
C10 C 0.2181(4) 0.2073(3) 0.5449(5) 0.0166(9) Uani 1 1 d . . .
H10 H 0.2307 0.1451 0.5315 0.02 Uiso 1 1 calc R . .
C11 C 0.2879(4) 0.2691(3) 0.4677(6) 0.0180(9) Uani 1 1 d . . .
C12 C 0.2721(4) 0.3600(3) 0.4871(6) 0.0172(9) Uani 1 1 d . . .
H12 H 0.3204 0.4012 0.4321 0.021 Uiso 1 1 calc R . .
N1 N 0.0187(3) 0.3214(3) 0.2433(5) 0.0200(9) Uani 1 1 d . . .
H1 H 0.0417 0.3757 0.2193 0.024 Uiso 1 1 calc R . .
N2 N -0.1151(3) 0.2370(3) 0.3973(5) 0.0183(8) Uani 1 1 d . . .
N3 N 0.0570(3) 0.0822(3) 0.1695(5) 0.0227(9) Uani 1 1 d . . .
N4 N -0.0870(3) 0.0781(3) 0.3494(5) 0.0203(9) Uani 1 1 d . . .
H4A H -0.1406 0.0561 0.4132 0.024 Uiso 1 1 calc R . .
N5 N 0.1619(3) 0.2670(3) 0.0766(5) 0.0233(9) Uani 1 1 d . . .
H5A H 0.1844 0.3221 0.0593 0.028 Uiso 1 1 calc R . .
H5B H 0.1983 0.2223 0.0299 0.028 Uiso 1 1 calc R . .
C1 C -0.0697(4) 0.3121(3) 0.3488(6) 0.0201(10) Uani 1 1 d . . .
H1A H -0.1019 0.3653 0.3919 0.024 Uiso 1 1 calc R . .
C2 C -0.0623(4) 0.1659(3) 0.3270(5) 0.0181(10) Uani 1 1 d . . .
C3 C 0.0273(4) 0.1676(3) 0.2155(6) 0.0176(9) Uani 1 1 d . . .
C4 C 0.0741(4) 0.2513(3) 0.1719(6) 0.0169(9) Uani 1 1 d . . .
C5 C -0.0127(5) 0.0307(3) 0.2541(6) 0.0249(10) Uani 1 1 d . . .
H5C H -0.0115 -0.0326 0.2493 0.03 Uiso 1 1 calc R . .
O6 O 0.2720(4) 0.0481(3) 0.0368(5) 0.0374(10) Uani 1 1 d D . .
H6A H 0.302(4) 0.054(4) 0.137(4) 0.045 Uiso 1 1 d D . .
H6B H 0.1991(17) 0.041(4) 0.047(6) 0.045 Uiso 1 1 d D . .
H6C H 0.303(4) 0.006(3) -0.016(6) 0.045 Uiso 1 1 d D . .
O5 O 0.3876(3) 0.0632(3) 0.3411(5) 0.0352(10) Uani 1 1 d D . .
H5X H 0.454(3) 0.043(4) 0.314(8) 0.042 Uiso 1 1 d D . .

loop_
_atom_site_aniso_label
_atom_site_aniso_U_11
_atom_site_aniso_U_22
_atom_site_aniso_U_33
_atom_site_aniso_U_23
_atom_site_aniso_U_13
_atom_site_aniso_U_12
O1 0.0263(17) 0.0134(16) 0.0292(18) 0.0013(13) 0.0095(14) 0.0023(14)
O2 0.0256(18) 0.0155(17) 0.035(2) 0.0009(14) 0.0141(16) 0.0021(15)
O3 0.0298(19) 0.0126(17) 0.036(2) 0.0011(14) 0.0165(16) -0.0008(14)
O4 0.0230(16) 0.0141(16) 0.0319(18) -0.0016(14) 0.0126(14) 0.0038(14)
C6 0.014(2) 0.018(3) 0.021(2) 0.0016(17) -0.0013(17) 0.0029(17)
C7 0.020(2) 0.014(2) 0.020(2) -0.0020(18) 0.0032(18) 0.0007(17)
C8 0.0155(19) 0.015(2) 0.024(2) 0.0023(18) 0.0062(18) 0.0021(17)
C9 0.019(2) 0.016(2) 0.022(2) -0.0029(19) 0.0067(18) -0.0067(19)
C10 0.019(2) 0.013(2) 0.018(2) -0.0017(17) 0.0011(17) -0.0005(18)
C11 0.017(2) 0.020(2) 0.018(2) 0.0007(17) 0.0040(17) 0.0025(18)
C12 0.013(2) 0.020(2) 0.018(2) 0.0013(17) 0.0008(17) -0.0008(17)
N1 0.022(2) 0.016(2) 0.022(2) -0.0035(15) 0.0047(16) -0.0024(15)
N2 0.0202(19) 0.0119(19) 0.023(2) -0.0010(15) 0.0021(16) -0.0017(15)
N3 0.025(2) 0.0133(19) 0.030(2) -0.0010(16) 0.0089(17) -0.0002(16)
N4 0.024(2) 0.012(2) 0.025(2) 0.0015(16) 0.0066(16) -0.0027(16)
N5 0.021(2) 0.023(2) 0.026(2) 0.0016(17) 0.0071(17) -0.0019(17)
C1 0.022(2) 0.015(2) 0.023(2) -0.0026(18) 0.0075(19) -0.0023(19)
C2 0.019(2) 0.020(2) 0.015(2) -0.0013(17) -0.0025(17) 0.0000(19)
C3 0.016(2) 0.018(2) 0.019(2) -0.0021(17) 0.0032(17) 0.0006(17)
C4 0.018(2) 0.013(2) 0.019(2) -0.0004(17) 0.0017(18) 0.0032(18)
C5 0.025(2) 0.021(2) 0.029(3) 0.002(2) 0.007(2) 0.004(2)
O6 0.033(2) 0.038(2) 0.042(2) -0.0065(18) 0.0204(18) -0.0009(19)
O5 0.0312(19) 0.0207(19) 0.055(3) -0.0049(17) 0.0222(19) 0.0034(16)

loop_
_atom_type_symbol
_atom_type_description
_atom_type_scat_dispersion_real
_atom_type_scat_dispersion_imag
_atom_type_scat_source
C C 0.0033 0.0016 'International Tables Vol C Tables 4.2.6.8 and 6.1.1.4'
H H 0 0 'International Tables Vol C Tables 4.2.6.8 and 6.1.1.4'
N N 0.0061 0.0033 'International Tables Vol C Tables 4.2.6.8 and 6.1.1.4'
O O 0.0106 0.006 'International Tables Vol C Tables 4.2.6.8 and 6.1.1.4'

loop_
_geom_angle_atom_site_label_1
_geom_angle_atom_site_label_2
_geom_angle_atom_site_label_3
_geom_angle
_geom_angle_site_symmetry_1
_geom_angle_site_symmetry_3
_geom_angle_publ_flag
C9 O3 H3 109.5 . . ?
C11 O4 H4 109.5 . . ?
O1 C6 O2 123.0(4) . . ?
O1 C6 C7 119.4(4) . . ?
O2 C6 C7 117.5(4) . . ?
C12 C7 C8 120.1(4) . . ?
C12 C7 C6 121.4(4) . . ?
C8 C7 C6 118.4(4) . . ?
C9 C8 C7 120.0(4) . . ?
C9 C8 H8 120 . . ?
C7 C8 H8 120 . . ?
O3 C9 C8 121.9(4) . . ?
O3 C9 C10 117.6(4) . . ?
C8 C9 C10 120.5(4) . . ?
C11 C10 C9 118.4(4) . . ?
C11 C10 H10 120.8 . . ?
C9 C10 H10 120.8 . . ?
O4 C11 C12 118.1(4) . . ?
O4 C11 C10 120.1(4) . . ?
C12 C11 C10 121.8(4) . . ?
C11 C12 C7 119.2(4) . . ?
C11 C12 H12 120.4 . . ?
C7 C12 H12 120.4 . . ?
C1 N1 C4 123.7(4) . . ?
C1 N1 H1 118.2 . . ?
C4 N1 H1 118.2 . . ?
C1 N2 C2 111.3(4) . . ?
C5 N3 C3 104.2(4) . . ?
C2 N4 C5 107.0(4) . . ?
C2 N4 H4A 126.5 . . ?
C5 N4 H4A 126.5 . . ?
C4 N5 H5A 120 . . ?
C4 N5 H5B 120 . . ?
H5A N5 H5B 120 . . ?
N2 C1 N1 126.4(5) . . ?
N2 C1 H1A 116.8 . . ?
N1 C1 H1A 116.8 . . ?
N2 C2 N4 127.3(4) . . ?
N2 C2 C3 127.3(5) . . ?
N4 C2 C3 105.4(4) . . ?
N3 C3 C2 110.6(4) . . ?
N3 C3 C4 131.1(4) . . ?
C2 C3 C4 118.3(4) . . ?
N5 C4 N1 119.2(4) . . ?
N5 C4 C3 127.8(4) . . ?
N1 C4 C3 113.1(4) . . ?
N3 C5 N4 112.7(4) . . ?
N3 C5 H5C 123.6 . . ?
N4 C5 H5C 123.6 . . ?
H6A O6 H6B 107(3) . . ?
H6A O6 H6C 112(3) . . ?
H6B O6 H6C 113(3) . . ?

loop_
_geom_bond_atom_site_label_1
_geom_bond_atom_site_label_2
_geom_bond_distance
_geom_bond_site_symmetry_2
_geom_bond_publ_flag
O1 C6 1.259(6) . ?
O2 C6 1.266(5) . ?
O3 C9 1.367(5) . ?
O3 H3 0.84 . ?
O4 C11 1.383(5) . ?
O4 H4 0.84 . ?
C6 C7 1.512(7) . ?
C7 C12 1.386(6) . ?
C7 C8 1.391(6) . ?
C8 C9 1.390(6) . ?
C8 H8 0.95 . ?
C9 C10 1.395(7) . ?
C10 C11 1.388(6) . ?
C10 H10 0.95 . ?
C11 C12 1.385(7) . ?
C12 H12 0.95 . ?
N1 C1 1.354(6) . ?
N1 C4 1.366(6) . ?
N1 H1 0.88 . ?
N2 C1 1.307(6) . ?
N2 C2 1.359(6) . ?
N3 C5 1.319(6) . ?
N3 C3 1.379(6) . ?
N4 C2 1.360(6) . ?
N4 C5 1.365(6) . ?
N4 H4A 0.88 . ?
N5 C4 1.310(6) . ?
N5 H5A 0.88 . ?
N5 H5B 0.88 . ?
C1 H1A 0.95 . ?
C2 C3 1.388(6) . ?
C3 C4 1.416(6) . ?
C5 H5C 0.95 . ?
O6 H6A 0.869(19) . ?
O6 H6B 0.861(19) . ?
O6 H6C 0.843(19) . ?
O5 H5X 0.86(2) . ?

loop_
_geom_hbond_atom_site_label_D
_geom_hbond_atom_site_label_H
_geom_hbond_atom_site_label_A
_geom_hbond_distance_DH
_geom_hbond_distance_HA
_geom_hbond_distance_DA
_geom_hbond_angle_DHA
_geom_hbond_site_symmetry_A
O3 H3 O4 0.84 1.95 2.776(5) 168.1 4_455
O4 H4 O5 0.84 1.84 2.675(5) 173 .
N1 H1 O2 0.88 1.76 2.634(5) 172.2 2_564
N4 H4A O1 0.88 1.89 2.744(5) 163.1 3_445
N5 H5A O1 0.88 2.08 2.952(5) 171.5 2_564
N5 H5B N2 0.88 2.52 2.996(5) 115.1 4_554
O6 H6A O5 0.869(19) 1.89(2) 2.754(6) 172(5) .
O6 H6B N3 0.861(19) 2.04(3) 2.789(5) 145(5) .
O6 H6C O5 0.843(19) 1.85(2) 2.673(5) 167(6) 2_554
O5 H5X O2 0.86(2) 1.92(3) 2.745(5) 162(6) 4_554

loop_
_geom_torsion_atom_site_label_1
_geom_torsion_atom_site_label_2
_geom_torsion_atom_site_label_3
_geom_torsion_atom_site_label_4
_geom_torsion
_geom_torsion_site_symmetry_1
_geom_torsion_site_symmetry_2
_geom_torsion_site_symmetry_3
_geom_torsion_site_symmetry_4
_geom_torsion_publ_flag
O1 C6 C7 C12 -8.0(7) . . . . ?
O2 C6 C7 C12 173.1(4) . . . . ?
O1 C6 C7 C8 173.7(5) . . . . ?
O2 C6 C7 C8 -5.2(6) . . . . ?
C12 C7 C8 C9 0.2(7) . . . . ?
C6 C7 C8 C9 178.6(5) . . . . ?
C7 C8 C9 O3 179.5(5) . . . . ?
C7 C8 C9 C10 1.3(8) . . . . ?
O3 C9 C10 C11 179.9(4) . . . . ?
C8 C9 C10 C11 -1.8(8) . . . . ?
C9 C10 C11 O4 179.0(4) . . . . ?
C9 C10 C11 C12 0.8(7) . . . . ?
O4 C11 C12 C7 -177.5(4) . . . . ?
C10 C11 C12 C7 0.7(7) . . . . ?
C8 C7 C12 C11 -1.2(7) . . . . ?
C6 C7 C12 C11 -179.5(5) . . . . ?
C2 N2 C1 N1 -0.3(7) . . . . ?
C4 N1 C1 N2 -0.3(8) . . . . ?
C1 N2 C2 N4 180.0(5) . . . . ?
C1 N2 C2 C3 -0.9(6) . . . . ?
C5 N4 C2 N2 179.7(5) . . . . ?
C5 N4 C2 C3 0.5(5) . . . . ?
C5 N3 C3 C2 -0.8(6) . . . . ?
C5 N3 C3 C4 177.3(5) . . . . ?
N2 C2 C3 N3 -179.1(4) . . . . ?
N4 C2 C3 N3 0.2(5) . . . . ?
N2 C2 C3 C4 2.6(7) . . . . ?
N4 C2 C3 C4 -178.2(4) . . . . ?
C1 N1 C4 N5 -177.2(5) . . . . ?
C1 N1 C4 C3 1.8(6) . . . . ?
N3 C3 C4 N5 -1.8(8) . . . . ?
C2 C3 C4 N5 176.2(5) . . . . ?
N3 C3 C4 N1 179.3(5) . . . . ?
C2 C3 C4 N1 -2.8(6) . . . . ?
C3 N3 C5 N4 1.1(6) . . . . ?
C2 N4 C5 N3 -1.0(6) . . . . ?

loop_
_cod_related_entry_id
_cod_related_entry_database
_cod_related_entry_code
1 ChemSpider 30653531
